data_1518662
loop_
_publ_author_name
'Chou, Chih-Ming'
'Nobusue, Shunpei'
'Saito, Shohei'
'Inoue, Daishi'
'Hashizume, Daisuke'
'Yamaguchi, Shigehiro'

_publ_section_title
;
 Highly bent crystals formed by restrained \p-stacked columns connected
 via alkylene linkers with variable conformations
;
_journal_issue 4
_journal_name_full 'Chem. Sci.'
_journal_page_first 2354
_journal_paper_doi 10.1039/C4SC03849E
_journal_volume 6
_journal_year 2015
_chemical_formula_moiety 'C65 H50 S4'
_chemical_formula_sum 'C65 H50 S4'
_chemical_formula_weight 959.29
_chemical_name_systematic
;
 ?
;
_space_group_crystal_system monoclinic
_space_group_IT_number 14
_space_group_name_Hall '-P 2yn'
_space_group_name_H-M_alt 'P 1 21/n 1'
_symmetry_space_group_name_Hall '-P 2yn'
_symmetry_space_group_name_H-M 'P 1 21/n 1'
_atom_sites_solution_hydrogens geom
_audit_creation_method SHELXL-2013
_audit_update_record
;
2014-07-15 deposited with the CCDC.
2015-02-03 downloaded from the CCDC.
;
_cell_angle_alpha 90
_cell_angle_beta 109.501(6)
_cell_angle_gamma 90
_cell_formula_units_Z 2
_cell_length_a 20.100(2)
_cell_length_b 5.1652(4)
_cell_length_c 25.159(3)
_cell_measurement_reflns_used 3566
_cell_measurement_temperature 123
_cell_measurement_theta_max 25.0
_cell_measurement_theta_min 3.0
_cell_volume 2462.2(4)
_computing_cell_refinement
;
CrystalClear-SM Expert 2.1 b25 (Rigaku, 2013)
;
_computing_data_collection
;
CrystalClear-SM Expert 2.1 b25 (Rigaku, 2013)
;
_computing_data_reduction
;
CrystalClear-SM Expert 2.1 b25 (Rigaku, 2013)
;
_computing_structure_refinement 'SHELXL-2013 (Sheldrick, 2013)'
_computing_structure_solution 'SHELXS-2013 (Sheldrick, 2013)'
_diffrn_ambient_temperature 123
_diffrn_detector_area_resol_mean 5.8140
_diffrn_measured_fraction_theta_full 0.967
_diffrn_measured_fraction_theta_max 0.993
_diffrn_measurement_device_type
;
RIGAKU diffractometer with FR-X generator, VariMax optics, and PILATUS 200K photon counting detector
;
_diffrn_measurement_method 'profile data from \w-scans'
_diffrn_radiation_type MoK\a
_diffrn_radiation_wavelength 0.71075
_diffrn_reflns_av_R_equivalents 0.0164
_diffrn_reflns_av_unetI/netI 0.0118
_diffrn_reflns_Laue_measured_fraction_full 0.967
_diffrn_reflns_Laue_measured_fraction_max 0.993
_diffrn_reflns_limit_h_max 23
_diffrn_reflns_limit_h_min -23
_diffrn_reflns_limit_k_max 6
_diffrn_reflns_limit_k_min -6
_diffrn_reflns_limit_l_max 29
_diffrn_reflns_limit_l_min -29
_diffrn_reflns_number 19519
_diffrn_reflns_point_group_measured_fraction_full 0.967
_diffrn_reflns_point_group_measured_fraction_max 0.993
_diffrn_reflns_theta_full 25.242
_diffrn_reflns_theta_max 25.000
_diffrn_reflns_theta_min 3.048
_diffrn_source 'Rotating Anode'
_exptl_absorpt_coefficient_mu 0.236
_exptl_absorpt_correction_T_max 1.000
_exptl_absorpt_correction_T_min 0.845
_exptl_absorpt_correction_type multi-scan
_exptl_absorpt_process_details 'ABSCOR (RIGAKU 1995)'
_exptl_crystal_colour Yellow
_exptl_crystal_density_diffrn 1.294
_exptl_crystal_description Needle
_exptl_crystal_F_000 1008
_exptl_crystal_size_max 0.200
_exptl_crystal_size_mid 0.050
_exptl_crystal_size_min 0.030
_refine_diff_density_max 0.475
_refine_diff_density_min -0.477
_refine_diff_density_rms 0.044
_refine_ls_extinction_method none
_refine_ls_goodness_of_fit_ref 1.104
_refine_ls_hydrogen_treatment constr
_refine_ls_matrix_type full
_refine_ls_number_parameters 370
_refine_ls_number_reflns 4306
_refine_ls_number_restraints 72
_refine_ls_restrained_S_all 1.108
_refine_ls_R_factor_all 0.0457
_refine_ls_R_factor_gt 0.0415
_refine_ls_shift/su_max 0.001
_refine_ls_shift/su_mean 0.000
_refine_ls_structure_factor_coef Fsqd
_refine_ls_weighting_details 'w=1/[\s^2^(Fo^2^)+(0.0398P)^2^+1.8703P] where P=(Fo^2^+2Fc^2^)/3'
_refine_ls_weighting_scheme calc
_refine_ls_wR_factor_gt 0.1033
_refine_ls_wR_factor_ref 0.1060
_reflns_Friedel_coverage 0.000
_reflns_number_gt 3894
_reflns_number_total 4306
_reflns_threshold_expression 'I > 2\s(I)'
_cod_data_source_file c4sc03849e2.cif
_cod_data_source_block compound_1b
_cod_depositor_comments
;
The following automatic conversions were performed:

'_exptl_absorpt_correction_type' value 'Multi-scan' changed to
'multi-scan' according to
/usr/data/users/saulius/crontab/automatic-downloads/rss-feeds/RSC/lib/dictionaries/cif_core.dic
dictionary named 'cif_core.dic' version 2.4.2 from 2011-04-26.

Automatic conversion script
Id: cif_fix_values 3008 2015-01-20 13:52:24Z robertas 

 Adding full bibliography for 1518661--1518665.cif.
;
_cod_database_code 1518662
_shelx_space_group_comment
;
The symmetry employed for this shelxl refinement is uniquely defined
by the following loop, which should always be used as a source of
symmetry information in preference to the above space-group names.
They are only intended as comments.
;
_shelx_estimated_absorpt_t_min 0.954
_shelx_estimated_absorpt_t_max 0.993
_shelxl_version_number 2013-4

loop_
_space_group_symop_operation_xyz
'x, y, z'
'-x+1/2, y+1/2, -z+1/2'
'-x, -y, -z'
'x-1/2, -y-1/2, z-1/2'

loop_
_atom_site_label
_atom_site_type_symbol
_atom_site_fract_x
_atom_site_fract_y
_atom_site_fract_z
_atom_site_U_iso_or_equiv
_atom_site_adp_type
_atom_site_occupancy
_atom_site_site_symmetry_order
_atom_site_calc_flag
_atom_site_refinement_flags_posn
_atom_site_refinement_flags_adp
_atom_site_refinement_flags_occupancy
_atom_site_disorder_assembly
_atom_site_disorder_group
C1 C 0.72480(9) 0.2117(3) 0.41640(7) 0.0266(4) Uani 1 1 d . . . . .
C2 C 0.65759(9) 0.1641(4) 0.42113(7) 0.0285(4) Uani 1 1 d . . . . .
C3 C 0.63176(10) 0.3126(4) 0.45793(8) 0.0340(4) Uani 1 1 d . . . . .
H1 H 0.6593 0.4522 0.4785 0.041 Uiso 1 1 calc R U . . .
C4 C 0.56829(11) 0.2579(4) 0.46408(9) 0.0419(5) Uani 1 1 d . . . . .
H2 H 0.5521 0.3589 0.4889 0.050 Uiso 1 1 calc R U . . .
C5 C 0.52660(11) 0.0515(5) 0.43371(10) 0.0447(5) Uani 1 1 d . . . . .
H3 H 0.4831 0.0114 0.4389 0.054 Uiso 1 1 calc R U . . .
C6 C 0.54845(10) -0.0901(4) 0.39703(9) 0.0399(5) Uani 1 1 d . . . . .
H4 H 0.5192 -0.2254 0.3762 0.048 Uiso 1 1 calc R U . . .
C7 C 0.61421(9) -0.0402(4) 0.38906(8) 0.0306(4) Uani 1 1 d . . . . .
C8 C 0.63773(10) -0.1862(4) 0.35118(7) 0.0316(4) Uani 1 1 d . . . . .
C9 C 0.70465(10) -0.1369(4) 0.34595(7) 0.0294(4) Uani 1 1 d . . . . .
C10 C 0.73035(11) -0.2846(4) 0.30899(7) 0.0354(5) Uani 1 1 d . . . . .
H5 H 0.7016 -0.4177 0.2868 0.042 Uiso 1 1 calc R U . . .
C11 C 0.79490(12) -0.2394(4) 0.30477(8) 0.0386(5) Uani 1 1 d . . . . .
H6 H 0.8110 -0.3415 0.2801 0.046 Uiso 1 1 calc R U . . .
C12 C 0.83844(11) -0.0400(4) 0.33717(8) 0.0360(5) Uani 1 1 d . . . . .
H7 H 0.8833 -0.0074 0.3337 0.043 Uiso 1 1 calc R U . . .
C13 C 0.81609(10) 0.1047(4) 0.37313(7) 0.0305(4) Uani 1 1 d . . . . .
H8 H 0.8460 0.2366 0.3948 0.037 Uiso 1 1 calc R U . . .
C14 C 0.74879(9) 0.0628(3) 0.37906(7) 0.0268(4) Uani 1 1 d . . . . .
C15 C 0.76959(9) 0.4057(3) 0.45056(7) 0.0266(4) Uani 1 1 d . . . . .
C16 C 0.80846(9) 0.5623(3) 0.48071(7) 0.0274(4) Uani 1 1 d . . . . .
C17 C 0.85347(9) 0.7481(3) 0.51632(7) 0.0269(4) Uani 1 1 d . . . . .
C18 C 0.83607(10) 0.9262(3) 0.55030(7) 0.0299(4) Uani 1 1 d . . . . .
C19 C 0.89432(12) 1.0860(4) 0.57897(8) 0.0388(5) Uani 1 1 d . . . . .
H9 H 0.8921 1.2198 0.6042 0.047 Uiso 1 1 calc R U . . .
C20 C 0.95330(11) 1.0295(4) 0.56690(8) 0.0417(5) Uani 1 1 d . . . . .
H10 H 0.9967 1.1193 0.5824 0.050 Uiso 1 1 calc R U . . .
S1 S 0.94079(3) 0.77751(11) 0.52037(2) 0.03863(16) Uani 1 1 d . . . . .
C21 C 0.59366(11) -0.3837(4) 0.31744(8) 0.0377(5) Uani 1 1 d . . . . .
C22 C 0.55585(12) -0.5435(4) 0.28743(8) 0.0421(5) Uani 1 1 d . . . . .
C23 C 0.50871(11) -0.7265(4) 0.25268(8) 0.0356(5) Uani 1 1 d . . . . .
C24 C 0.44004(12) -0.7679(4) 0.24905(9) 0.0424(5) Uani 1 1 d . . . . .
C25 C 0.40964(12) -0.9713(4) 0.21118(9) 0.0469(6) Uani 1 1 d . . . . .
H11 H 0.3624 -1.0282 0.2037 0.056 Uiso 1 1 calc R U . . .
C26 C 0.45291(12) -1.0772(4) 0.18667(8) 0.0439(5) Uani 1 1 d . . . . .
H12 H 0.4400 -1.2149 0.1601 0.053 Uiso 1 1 calc R U . . .
S2 S 0.53369(3) -0.93504(11) 0.20889(2) 0.04274(16) Uani 1 1 d . . . . .
C1A C 0.7693(10) 0.954(4) 0.5545(8) 0.032(3) Uani 0.5 1 d . U P A 1
H13 H 0.7341 0.9350 0.5163 0.038 Uiso 0.5 1 calc R U P A 1
H14 H 0.7650 1.1322 0.5674 0.038 Uiso 0.5 1 calc R U P A 1
C2A C 0.7481(8) 0.754(3) 0.5964(6) 0.035(2) Uani 0.5 1 d . U P A 1
H15 H 0.7625 0.5777 0.5889 0.042 Uiso 0.5 1 calc R U P A 1
H16 H 0.7768 0.7986 0.6356 0.042 Uiso 0.5 1 calc R U P A 1
C3A C 0.6705(3) 0.7400(11) 0.5933(2) 0.0344(11) Uani 0.5 1 d . U P A 1
H17 H 0.6601 0.8948 0.6123 0.041 Uiso 0.5 1 calc R U P A 1
H18 H 0.6404 0.7491 0.5531 0.041 Uiso 0.5 1 calc R U P A 1
C4A C 0.6501(2) 0.5064(9) 0.61866(17) 0.0387(9) Uani 0.5 1 d . U P A 1
H19 H 0.6598 0.3525 0.5990 0.046 Uiso 0.5 1 calc R U P A 1
H20 H 0.5984 0.5129 0.6108 0.046 Uiso 0.5 1 calc R U P A 1
C5A C 0.6853(2) 0.4655(10) 0.68140(19) 0.0444(10) Uani 0.5 1 d . U P A 1
H21 H 0.7369 0.4848 0.6907 0.053 Uiso 0.5 1 calc R U P A 1
H22 H 0.6760 0.2860 0.6909 0.053 Uiso 0.5 1 calc R U P A 1
C6A C 0.6607(2) 0.6508(9) 0.71775(16) 0.0374(9) Uani 0.5 1 d . U P A 1
H23 H 0.6709 0.8303 0.7091 0.045 Uiso 0.5 1 calc R U P A 1
H24 H 0.6879 0.6172 0.7579 0.045 Uiso 0.5 1 calc R U P A 1
C7A C 0.5818(3) 0.6268(10) 0.7090(2) 0.0316(11) Uani 0.5 1 d . U P A 1
H25 H 0.5546 0.6927 0.6710 0.038 Uiso 0.5 1 calc R U P A 1
H26 H 0.5700 0.4414 0.7103 0.038 Uiso 0.5 1 calc R U P A 1
C1B C 0.7595(10) 0.933(4) 0.5570(9) 0.035(3) Uani 0.5 1 d . U P A 2
H27 H 0.7459 1.1141 0.5610 0.042 Uiso 0.5 1 calc R U P A 2
H28 H 0.7241 0.8590 0.5228 0.042 Uiso 0.5 1 calc R U P A 2
C2B C 0.7601(8) 0.787(4) 0.6052(6) 0.043(3) Uani 0.5 1 d . U P A 2
H29 H 0.7986 0.8488 0.6389 0.051 Uiso 0.5 1 calc R U P A 2
H30 H 0.7681 0.6018 0.5995 0.051 Uiso 0.5 1 calc R U P A 2
C3B C 0.6907(4) 0.8227(18) 0.6132(3) 0.0669(18) Uani 0.5 1 d . U P A 2
H31 H 0.6529 0.7679 0.5784 0.080 Uiso 0.5 1 calc R U P A 2
H32 H 0.6838 1.0090 0.6190 0.080 Uiso 0.5 1 calc R U P A 2
C4B C 0.6833(3) 0.6697(13) 0.6634(2) 0.0638(14) Uani 0.5 1 d . U P A 2
H33 H 0.6748 0.4853 0.6525 0.077 Uiso 0.5 1 calc R U P A 2
H34 H 0.7283 0.6805 0.6952 0.077 Uiso 0.5 1 calc R U P A 2
C5B C 0.6257(3) 0.7628(15) 0.6825(2) 0.0755(16) Uani 0.5 1 d . U P A 2
H35 H 0.5817 0.7696 0.6495 0.091 Uiso 0.5 1 calc R U P A 2
H36 H 0.6368 0.9418 0.6967 0.091 Uiso 0.5 1 calc R U P A 2
C6B C 0.6118(3) 0.6015(15) 0.7281(3) 0.0542(16) Uani 0.5 1 d . U P A 2
H37 H 0.6565 0.5654 0.7590 0.065 Uiso 0.5 1 calc R U P A 2
H38 H 0.5896 0.4347 0.7125 0.065 Uiso 0.5 1 calc R U P A 2

loop_
_atom_site_aniso_label
_atom_site_aniso_U_11
_atom_site_aniso_U_22
_atom_site_aniso_U_33
_atom_site_aniso_U_23
_atom_site_aniso_U_13
_atom_site_aniso_U_12
C1 0.0277(9) 0.0226(9) 0.0227(8) 0.0063(7) -0.0008(7) -0.0039(7)
C2 0.0267(9) 0.0250(9) 0.0272(9) 0.0090(7) 0.0004(7) -0.0017(7)
C3 0.0305(10) 0.0298(10) 0.0360(10) 0.0078(8) 0.0035(8) 0.0015(8)
C4 0.0333(11) 0.0409(12) 0.0501(12) 0.0096(10) 0.0122(9) 0.0064(9)
C5 0.0258(10) 0.0466(13) 0.0573(13) 0.0149(11) 0.0079(9) -0.0004(9)
C6 0.0268(10) 0.0364(11) 0.0456(12) 0.0121(10) -0.0024(9) -0.0073(9)
C7 0.0263(9) 0.0273(9) 0.0283(9) 0.0106(8) -0.0040(7) -0.0044(8)
C8 0.0325(10) 0.0261(9) 0.0243(9) 0.0090(7) -0.0065(7) -0.0081(8)
C9 0.0354(10) 0.0228(9) 0.0208(8) 0.0068(7) -0.0030(7) -0.0047(8)
C10 0.0473(12) 0.0276(10) 0.0224(9) 0.0008(8) 0.0000(8) -0.0083(9)
C11 0.0523(13) 0.0324(11) 0.0277(10) -0.0009(8) 0.0088(9) -0.0016(9)
C12 0.0379(11) 0.0365(11) 0.0315(10) 0.0009(9) 0.0090(8) -0.0015(9)
C13 0.0304(10) 0.0279(10) 0.0271(9) 0.0020(8) 0.0015(7) -0.0063(8)
C14 0.0303(9) 0.0218(9) 0.0209(8) 0.0065(7) -0.0012(7) -0.0035(7)
C15 0.0274(9) 0.0252(9) 0.0243(9) 0.0048(7) 0.0045(7) -0.0011(8)
C16 0.0286(9) 0.0252(9) 0.0265(9) 0.0040(8) 0.0065(7) -0.0030(8)
C17 0.0270(9) 0.0246(9) 0.0259(9) 0.0026(7) 0.0044(7) -0.0055(7)
C18 0.0365(11) 0.0230(9) 0.0247(9) 0.0054(7) 0.0030(8) 0.0008(8)
C19 0.0552(13) 0.0243(10) 0.0275(10) -0.0005(8) 0.0015(9) -0.0083(9)
C20 0.0435(12) 0.0410(12) 0.0310(10) 0.0032(9) -0.0003(9) -0.0216(10)
S1 0.0318(3) 0.0452(3) 0.0379(3) -0.0018(2) 0.0103(2) -0.0135(2)
C21 0.0414(11) 0.0325(11) 0.0276(9) 0.0100(8) -0.0039(8) -0.0103(9)
C22 0.0494(12) 0.0352(11) 0.0279(10) 0.0104(9) -0.0054(9) -0.0173(10)
C23 0.0403(11) 0.0334(10) 0.0240(9) 0.0062(8) -0.0013(8) -0.0138(9)
C24 0.0511(13) 0.0400(12) 0.0382(11) -0.0049(9) 0.0178(10) -0.0190(10)
C25 0.0406(12) 0.0427(13) 0.0469(12) -0.0039(10) 0.0004(10) -0.0201(10)
C26 0.0567(14) 0.0333(11) 0.0293(10) -0.0027(9) -0.0021(10) -0.0069(10)
S2 0.0434(3) 0.0361(3) 0.0447(3) 0.0105(2) 0.0093(2) 0.0031(2)
C1A 0.044(6) 0.027(3) 0.024(3) 0.009(2) 0.010(4) 0.006(4)
C2A 0.036(5) 0.037(3) 0.027(4) 0.006(3) 0.004(3) 0.012(3)
C3A 0.028(2) 0.047(3) 0.028(2) -0.006(2) 0.0085(19) 0.0050(19)
C4A 0.030(2) 0.046(2) 0.042(2) -0.0005(19) 0.0144(17) 0.0066(18)
C5A 0.036(2) 0.050(3) 0.049(2) 0.013(2) 0.0179(19) 0.011(2)
C6A 0.024(2) 0.056(3) 0.0293(19) 0.0096(19) 0.0061(17) -0.0035(18)
C7A 0.026(3) 0.031(2) 0.037(3) 0.002(2) 0.009(2) -0.001(2)
C1B 0.026(4) 0.040(5) 0.042(4) 0.003(3) 0.014(3) 0.008(3)
C2B 0.036(5) 0.061(6) 0.033(5) 0.007(3) 0.015(3) 0.016(4)
C3B 0.056(4) 0.101(5) 0.050(4) 0.024(3) 0.027(3) 0.027(4)
C4B 0.046(3) 0.091(4) 0.058(3) 0.014(3) 0.022(2) 0.013(3)
C5B 0.060(3) 0.109(4) 0.059(3) 0.029(3) 0.023(3) 0.023(3)
C6B 0.040(4) 0.074(4) 0.047(4) 0.013(3) 0.014(3) 0.000(3)

loop_
_atom_type_symbol
_atom_type_description
_atom_type_scat_dispersion_real
_atom_type_scat_dispersion_imag
_atom_type_scat_source
C C 0.0033 0.0016 'International Tables Vol C Tables 4.2.6.8 and 6.1.1.4'
H H 0.0000 0.0000 'International Tables Vol C Tables 4.2.6.8 and 6.1.1.4'
S S 0.1246 0.1234 'International Tables Vol C Tables 4.2.6.8 and 6.1.1.4'

loop_
_geom_angle_atom_site_label_1
_geom_angle_atom_site_label_2
_geom_angle_atom_site_label_3
_geom_angle
_geom_angle_site_symmetry_1
_geom_angle_site_symmetry_3
C2 C1 C14 120.43(16) . .
C2 C1 C15 119.92(17) . .
C14 C1 C15 119.62(16) . .
C1 C2 C3 121.66(17) . .
C1 C2 C7 119.89(18) . .
C3 C2 C7 118.44(17) . .
C4 C3 C2 121.23(19) . .
C4 C3 H1 119.4 . .
C2 C3 H1 119.4 . .
C3 C4 C5 120.2(2) . .
C3 C4 H2 119.9 . .
C5 C4 H2 119.9 . .
C6 C5 C4 120.3(2) . .
C6 C5 H3 119.8 . .
C4 C5 H3 119.8 . .
C5 C6 C7 121.54(19) . .
C5 C6 H4 119.2 . .
C7 C6 H4 119.2 . .
C8 C7 C6 122.18(18) . .
C8 C7 C2 119.63(17) . .
C6 C7 C2 118.18(19) . .
C7 C8 C9 120.51(16) . .
C7 C8 C21 120.03(18) . .
C9 C8 C21 119.46(19) . .
C8 C9 C10 121.73(17) . .
C8 C9 C14 119.86(18) . .
C10 C9 C14 118.40(18) . .
C11 C10 C9 121.52(18) . .
C11 C10 H5 119.2 . .
C9 C10 H5 119.2 . .
C10 C11 C12 120.15(19) . .
C10 C11 H6 119.9 . .
C12 C11 H6 119.9 . .
C13 C12 C11 120.23(19) . .
C13 C12 H7 119.9 . .
C11 C12 H7 119.9 . .
C12 C13 C14 121.45(17) . .
C12 C13 H8 119.3 . .
C14 C13 H8 119.3 . .
C1 C14 C13 122.11(16) . .
C1 C14 C9 119.64(17) . .
C13 C14 C9 118.25(17) . .
C16 C15 C1 177.65(19) . .
C15 C16 C17 179.3(2) . .
C18 C17 C16 127.20(17) . .
C18 C17 S1 111.55(13) . .
C16 C17 S1 121.25(14) . .
C17 C18 C1A 124.6(9) . .
C17 C18 C19 111.52(18) . .
C1A C18 C19 123.9(9) . .
C17 C18 C1B 122.0(9) . .
C19 C18 C1B 126.4(9) . .
C20 C19 C18 113.45(19) . .
C20 C19 H9 123.3 . .
C18 C19 H9 123.3 . .
C19 C20 S1 112.24(15) . .
C19 C20 H10 123.9 . .
S1 C20 H10 123.9 . .
C20 S1 C17 91.24(10) . .
C22 C21 C8 177.6(2) . .
C21 C22 C23 177.4(3) . .
C24 C23 C22 126.7(2) . .
C24 C23 S2 111.13(15) . .
C22 C23 S2 122.15(17) . .
C23 C24 C25 111.1(2) . .
C23 C24 C7A 114.3(3) . 3_656
C25 C24 C7A 133.6(3) . 3_656
C23 C24 C6B 131.0(3) . 3_656
C25 C24 C6B 117.1(3) . 3_656
C26 C25 C24 114.4(2) . .
C26 C25 H11 122.8 . .
C24 C25 H11 122.8 . .
C25 C26 S2 111.61(16) . .
C25 C26 H12 124.2 . .
S2 C26 H12 124.2 . .
C26 S2 C23 91.72(10) . .
C18 C1A C2A 116.8(15) . .
C18 C1A H13 108.1 . .
C2A C1A H13 108.1 . .
C18 C1A H14 108.1 . .
C2A C1A H14 108.1 . .
H13 C1A H14 107.3 . .
C3A C2A C1A 118.4(12) . .
C3A C2A H15 107.7 . .
C1A C2A H15 107.7 . .
C3A C2A H16 107.7 . .
C1A C2A H16 107.7 . .
H15 C2A H16 107.1 . .
C4A C3A C2A 115.9(7) . .
C4A C3A H17 108.3 . .
C2A C3A H17 108.3 . .
C4A C3A H18 108.3 . .
C2A C3A H18 108.3 . .
H17 C3A H18 107.4 . .
C3A C4A C5A 117.5(4) . .
C3A C4A H19 107.9 . .
C5A C4A H19 107.9 . .
C3A C4A H20 107.9 . .
C5A C4A H20 107.9 . .
H19 C4A H20 107.2 . .
C4A C5A C6A 114.1(4) . .
C4A C5A H21 108.7 . .
C6A C5A H21 108.7 . .
C4A C5A H22 108.7 . .
C6A C5A H22 108.7 . .
H21 C5A H22 107.6 . .
C5A C6A C7A 113.1(4) . .
C5A C6A H23 109.0 . .
C7A C6A H23 109.0 . .
C5A C6A H24 109.0 . .
C7A C6A H24 109.0 . .
H23 C6A H24 107.8 . .
C24 C7A C6A 113.6(4) 3_656 .
C24 C7A H25 108.8 3_656 .
C6A C7A H25 108.8 . .
C24 C7A H26 108.8 3_656 .
C6A C7A H26 108.8 . .
H25 C7A H26 107.7 . .
C2B C1B C18 110.0(16) . .
C2B C1B H27 109.7 . .
C18 C1B H27 109.7 . .
C2B C1B H28 109.7 . .
C18 C1B H28 109.7 . .
H27 C1B H28 108.2 . .
C1B C2B C3B 108.0(15) . .
C1B C2B H29 110.1 . .
C3B C2B H29 110.1 . .
C1B C2B H30 110.1 . .
C3B C2B H30 110.1 . .
H29 C2B H30 108.4 . .
C2B C3B C4B 113.7(8) . .
C2B C3B H31 108.8 . .
C4B C3B H31 108.8 . .
C2B C3B H32 108.8 . .
C4B C3B H32 108.8 . .
H31 C3B H32 107.7 . .
C5B C4B C3B 113.7(5) . .
C5B C4B H33 108.8 . .
C3B C4B H33 108.8 . .
C5B C4B H34 108.8 . .
C3B C4B H34 108.8 . .
H33 C4B H34 107.7 . .
C4B C5B C6B 115.5(6) . .
C4B C5B H35 108.4 . .
C6B C5B H35 108.4 . .
C4B C5B H36 108.4 . .
C6B C5B H36 108.4 . .
H35 C5B H36 107.5 . .
C5B C6B C24 106.5(5) . 3_656
C5B C6B H37 110.4 . .
C24 C6B H37 110.4 3_656 .
C5B C6B H38 110.4 . .
C24 C6B H38 110.4 3_656 .
H37 C6B H38 108.6 . .

loop_
_geom_bond_atom_site_label_1
_geom_bond_atom_site_label_2
_geom_bond_distance
_geom_bond_site_symmetry_2
C1 C2 1.417(3) .
C1 C14 1.417(3) .
C1 C15 1.427(2) .
C2 C3 1.427(3) .
C2 C7 1.433(3) .
C3 C4 1.365(3) .
C3 H1 0.9500 .
C4 C5 1.412(3) .
C4 H2 0.9500 .
C5 C6 1.360(3) .
C5 H3 0.9500 .
C6 C7 1.425(3) .
C6 H4 0.9500 .
C7 C8 1.415(3) .
C8 C9 1.418(3) .
C8 C21 1.430(3) .
C9 C10 1.426(3) .
C9 C14 1.433(2) .
C10 C11 1.357(3) .
C10 H5 0.9500 .
C11 C12 1.420(3) .
C11 H6 0.9500 .
C12 C13 1.360(3) .
C12 H7 0.9500 .
C13 C14 1.426(3) .
C13 H8 0.9500 .
C15 C16 1.202(3) .
C16 C17 1.414(2) .
C17 C18 1.378(3) .
C17 S1 1.7305(18) .
C18 C1A 1.39(2) .
C18 C19 1.417(3) .
C18 C1B 1.60(2) .
C19 C20 1.350(3) .
C19 H9 0.9500 .
C20 S1 1.712(2) .
C20 H10 0.9500 .
C21 C22 1.202(3) .
C22 C23 1.415(3) .
C23 C24 1.369(3) .
C23 S2 1.731(2) .
C24 C25 1.413(3) .
C24 C7A 1.466(6) 3_656
C24 C6B 1.598(7) 3_656
C25 C26 1.339(3) .
C25 H11 0.9500 .
C26 S2 1.698(2) .
C26 H12 0.9500 .
C1A C2A 1.63(3) .
C1A H13 0.9900 .
C1A H14 0.9900 .
C2A C3A 1.538(17) .
C2A H15 0.9900 .
C2A H16 0.9900 .
C3A C4A 1.486(7) .
C3A H17 0.9900 .
C3A H18 0.9900 .
C4A C5A 1.514(6) .
C4A H19 0.9900 .
C4A H20 0.9900 .
C5A C6A 1.516(6) .
C5A H21 0.9900 .
C5A H22 0.9900 .
C6A C7A 1.531(6) .
C6A H23 0.9900 .
C6A H24 0.9900 .
C7A C24 1.466(6) 3_656
C7A H25 0.9900 .
C7A H26 0.9900 .
C1B C2B 1.42(3) .
C1B H27 0.9900 .
C1B H28 0.9900 .
C2B C3B 1.487(18) .
C2B H29 0.9900 .
C2B H30 0.9900 .
C3B C4B 1.537(9) .
C3B H31 0.9900 .
C3B H32 0.9900 .
C4B C5B 1.475(7) .
C4B H33 0.9900 .
C4B H34 0.9900 .
C5B C6B 1.517(9) .
C5B H35 0.9900 .
C5B H36 0.9900 .
C6B C24 1.598(7) 3_656
C6B H37 0.9900 .
C6B H38 0.9900 .

loop_
_geom_torsion_atom_site_label_1
_geom_torsion_atom_site_label_2
_geom_torsion_atom_site_label_3
_geom_torsion_atom_site_label_4
_geom_torsion
_geom_torsion_site_symmetry_1
_geom_torsion_site_symmetry_4
C14 C1 C2 C3 -179.35(16) . .
C15 C1 C2 C3 2.4(3) . .
C14 C1 C2 C7 1.6(2) . .
C15 C1 C2 C7 -176.62(15) . .
C1 C2 C3 C4 -177.04(17) . .
C7 C2 C3 C4 2.0(3) . .
C2 C3 C4 C5 -0.1(3) . .
C3 C4 C5 C6 -1.7(3) . .
C4 C5 C6 C7 1.6(3) . .
C5 C6 C7 C8 179.82(18) . .
C5 C6 C7 C2 0.3(3) . .
C1 C2 C7 C8 -2.5(2) . .
C3 C2 C7 C8 178.41(16) . .
C1 C2 C7 C6 176.99(16) . .
C3 C2 C7 C6 -2.1(2) . .
C6 C7 C8 C9 -177.65(16) . .
C2 C7 C8 C9 1.8(3) . .
C6 C7 C8 C21 2.9(3) . .
C2 C7 C8 C21 -177.60(16) . .
C7 C8 C9 C10 178.68(16) . .
C21 C8 C9 C10 -1.9(3) . .
C7 C8 C9 C14 -0.3(3) . .
C21 C8 C9 C14 179.20(16) . .
C8 C9 C10 C11 -178.96(17) . .
C14 C9 C10 C11 0.0(3) . .
C9 C10 C11 C12 -0.6(3) . .
C10 C11 C12 C13 0.8(3) . .
C11 C12 C13 C14 -0.5(3) . .
C2 C1 C14 C13 -179.99(16) . .
C15 C1 C14 C13 -1.7(2) . .
C2 C1 C14 C9 0.0(2) . .
C15 C1 C14 C9 178.22(15) . .
C12 C13 C14 C1 179.91(17) . .
C12 C13 C14 C9 -0.1(3) . .
C8 C9 C14 C1 -0.7(2) . .
C10 C9 C14 C1 -179.64(16) . .
C8 C9 C14 C13 179.30(16) . .
C10 C9 C14 C13 0.3(2) . .
C16 C17 C18 C1A -0.8(9) . .
S1 C17 C18 C1A 178.1(9) . .
C16 C17 C18 C19 -178.43(17) . .
S1 C17 C18 C19 0.42(19) . .
C16 C17 C18 C1B 4.2(9) . .
S1 C17 C18 C1B -176.9(8) . .
C17 C18 C19 C20 0.0(2) . .
C1A C18 C19 C20 -177.7(9) . .
C1B C18 C19 C20 177.2(9) . .
C18 C19 C20 S1 -0.4(2) . .
C19 C20 S1 C17 0.54(16) . .
C18 C17 S1 C20 -0.54(14) . .
C16 C17 S1 C20 178.38(16) . .
C22 C23 C24 C25 -178.28(19) . .
S2 C23 C24 C25 0.8(2) . .
C22 C23 C24 C7A -7.9(4) . 3_656
S2 C23 C24 C7A 171.2(3) . 3_656
C22 C23 C24 C6B 12.6(5) . 3_656
S2 C23 C24 C6B -168.3(3) . 3_656
C23 C24 C25 C26 -0.8(3) . .
C7A C24 C25 C26 -168.6(3) 3_656 .
C6B C24 C25 C26 170.0(3) 3_656 .
C24 C25 C26 S2 0.4(3) . .
C25 C26 S2 C23 0.09(18) . .
C24 C23 S2 C26 -0.53(16) . .
C22 C23 S2 C26 178.61(17) . .
C17 C18 C1A C2A 81.9(15) . .
C19 C18 C1A C2A -100.8(15) . .
C1B C18 C1A C2A 22(17) . .
C18 C1A C2A C3A -167.8(11) . .
C1A C2A C3A C4A 162.4(12) . .
C2A C3A C4A C5A 63.1(8) . .
C3A C4A C5A C6A 72.1(5) . .
C4A C5A C6A C7A 61.5(5) . .
C5A C6A C7A C24 169.1(4) . 3_656
C17 C18 C1B C2B 94.5(16) . .
C1A C18 C1B C2B -143(20) . .
C19 C18 C1B C2B -82.4(18) . .
C18 C1B C2B C3B 173.9(11) . .
C1B C2B C3B C4B 178.6(13) . .
C2B C3B C4B C5B 162.1(8) . .
C3B C4B C5B C6B 174.3(6) . .
C4B C5B C6B C24 168.3(5) . 3_656
